data_4131026
loop_
_publ_author_name
'Liu, Qi'
'Cong, Hengjiang'
'Deng, Hexiang'

_publ_section_title
;
 Deciphering the Spatial Arrangement of Metals and Correlation to
 Reactivity in Multivariate Metal-Organic Frameworks.
;
_journal_issue 42
_journal_name_full 'Journal of the American Chemical Society'
_journal_page_first 13822
_journal_page_last 13825
_journal_paper_doi 10.1021/jacs.6b08724
_journal_volume 138
_journal_year 2016
_chemical_formula_sum 'C144 H72 Co4.8 N12 Ni4.2 O35'
_chemical_formula_weight 3059.58
_space_group_crystal_system hexagonal
_space_group_IT_number 191
_space_group_name_Hall '-P 6 2'
_space_group_name_H-M_alt 'P 6/m m m'
_atom_sites_solution_hydrogens geom
_atom_sites_solution_primary direct
_atom_sites_solution_secondary difmap
_audit_creation_method SHELXL-2014/7
_cell_angle_alpha 90
_cell_angle_beta 90
_cell_angle_gamma 120
_cell_formula_units_Z 1
_cell_length_a 31.963(3)
_cell_length_b 31.963(3)
_cell_length_c 16.7135(16)
_cell_measurement_reflns_used 9991
_cell_measurement_temperature 296(2)
_cell_measurement_theta_max 43.07
_cell_measurement_theta_min 2.76
_cell_volume 14787(2)
_computing_cell_refinement 'Bruker SAINT'
_computing_data_collection 'Bruker APEX2'
_computing_data_reduction 'Bruker SAINT'
_computing_molecular_graphics 'Bruker SHELXTL'
_computing_publication_material 'Bruker SHELXTL'
_computing_structure_refinement 'SHELXL-2014/7 (Sheldrick, 2014)'
_computing_structure_solution 'SHELXS-97 (Sheldrick 2008)'
_diffrn_ambient_temperature 296(2)
_diffrn_measured_fraction_theta_full 0.996
_diffrn_measured_fraction_theta_max 0.996
_diffrn_measurement_device_type 'Bruker Kappa APEX-Duo CCD'
_diffrn_radiation_monochromator 'Quazar multi-layer optics'
_diffrn_radiation_source 'Bruker I\muS'
_diffrn_radiation_type CuK\a
_diffrn_radiation_wavelength 1.54178
_diffrn_reflns_av_R_equivalents 0.0814
_diffrn_reflns_av_unetI/netI 0.0428
_diffrn_reflns_Laue_measured_fraction_full 0.996
_diffrn_reflns_Laue_measured_fraction_max 0.996
_diffrn_reflns_limit_h_max 28
_diffrn_reflns_limit_h_min -28
_diffrn_reflns_limit_k_max 28
_diffrn_reflns_limit_k_min -25
_diffrn_reflns_limit_l_max 14
_diffrn_reflns_limit_l_min -14
_diffrn_reflns_number 34126
_diffrn_reflns_point_group_measured_fraction_full 0.996
_diffrn_reflns_point_group_measured_fraction_max 0.996
_diffrn_reflns_theta_full 43.842
_diffrn_reflns_theta_max 43.842
_diffrn_reflns_theta_min 1.596
_exptl_absorpt_coefficient_mu 1.328
_exptl_absorpt_correction_T_max 0.7486
_exptl_absorpt_correction_T_min 0.4462
_exptl_absorpt_correction_type multi-scan
_exptl_absorpt_process_details 'SADABS-2014/4 (Bruker,2014)'
_exptl_crystal_colour black
_exptl_crystal_density_diffrn 0.344
_exptl_crystal_density_method 'not measured'
_exptl_crystal_description block
_exptl_crystal_F_000 1547
_exptl_crystal_size_max 0.06
_exptl_crystal_size_mid 0.04
_exptl_crystal_size_min 0.03
_refine_diff_density_max 1.694
_refine_diff_density_min -0.407
_refine_diff_density_rms 0.164
_refine_ls_extinction_coef 0.0052(10)
_refine_ls_extinction_expression Fc^*^=kFc[1+0.001xFc^2^\l^3^/sin(2\q)]^-1/4^
_refine_ls_extinction_method 'SHELXL-2014/7 (Sheldrick 2014)'
_refine_ls_goodness_of_fit_ref 1.899
_refine_ls_hydrogen_treatment constr
_refine_ls_matrix_type full
_refine_ls_number_parameters 103
_refine_ls_number_reflns 2203
_refine_ls_number_restraints 0
_refine_ls_restrained_S_all 1.899
_refine_ls_R_factor_all 0.1686
_refine_ls_R_factor_gt 0.1526
_refine_ls_shift/su_max 0.000
_refine_ls_shift/su_mean 0.000
_refine_ls_structure_factor_coef Fsqd
_refine_ls_weighting_details 'w=1/[\s^2^(Fo^2^)+(0.2000P)^2^] where P=(Fo^2^+2Fc^2^)/3'
_refine_ls_weighting_scheme calc
_refine_ls_wR_factor_gt 0.4214
_refine_ls_wR_factor_ref 0.4375
_reflns_Friedel_coverage 0.000
_reflns_number_gt 1748
_reflns_number_total 2203
_reflns_threshold_expression 'I > 2\s(I)'
_cod_data_source_file ja6b08724_si_016.cif
_cod_data_source_block I
_cod_original_cell_volume 14788(3)
_cod_original_formula_sum 'C144 H72 Co4.80 N12 Ni4.20 O35'
_cod_database_code 4131026
_shelx_shelxl_version_number 2014/7
_shelx_space_group_comment
;
The symmetry employed for this shelxl refinement is uniquely defined
by the following loop, which should always be used as a source of
symmetry information in preference to the above space-group names.
They are only intended as comments.
;

loop_
_space_group_symop_operation_xyz
'x, y, z'
'-y, x-y, z'
'-x+y, -x, z'
'-x, -y, z'
'y, -x+y, z'
'x-y, x, z'
'y, x, -z'
'x-y, -y, -z'
'-x, -x+y, -z'
'-y, -x, -z'
'-x+y, y, -z'
'x, x-y, -z'
'-x, -y, -z'
'y, -x+y, -z'
'x-y, x, -z'
'x, y, -z'
'-y, x-y, -z'
'-x+y, -x, -z'
'-y, -x, z'
'-x+y, y, z'
'x, x-y, z'
'y, x, z'
'x-y, -y, z'
'-x, -x+y, z'

loop_
_atom_site_label
_atom_site_type_symbol
_atom_site_fract_x
_atom_site_fract_y
_atom_site_fract_z
_atom_site_U_iso_or_equiv
_atom_site_adp_type
_atom_site_occupancy
_atom_site_site_symmetry_order
_atom_site_calc_flag
_atom_site_refinement_flags_posn
_atom_site_refinement_flags_adp
_atom_site_refinement_flags_occupancy
Ni1 Ni 0.29720(4) 0.70280(4) 0.5000 0.0498(17) Uani 0.7 4 d S T P
O1 O 0.2588(2) 0.7412(2) 0.5000 0.107(5) Uani 1 4 d S T P
C1 C 0.1026(5) 0.5513(2) 0.0667(9) 0.095(5) Uani 1 2 d S T P
N1 N 0.0716(5) 0.5358(3) 0.0000 0.089(5) Uani 1 4 d S T P
Co1 Co 0.0000 0.5000 0.0000 0.078(2) Uani 1 8 d S T P
Co2 Co 0.29720(4) 0.70280(4) 0.5000 0.0498(17) Uani 0.3 4 d S T P
O3 O 0.3333 0.6667 0.5000 0.022(4) Uani 1 12 d S T P
C3 C 0.0390(5) 0.5195(2) 0.1673(8) 0.091(5) Uani 1 2 d S T P
N2 N 0.0000 0.5000 0.1155(9) 0.083(5) Uani 1 4 d S T P
O2 O 0.2500(2) 0.6603(2) 0.4127(4) 0.076(2) Uani 1 1 d . . .
C2 C 0.0875(5) 0.5438(3) 0.1442(10) 0.088(5) Uani 1 2 d S T P
C5 C 0.0247(5) 0.5123(2) 0.2464(9) 0.106(6) Uani 1 2 d S T P
H5 H 0.0447 0.5224 0.2910 0.127 Uiso 1 2 calc R U P
C4 C 0.1497(5) 0.5749(3) 0.0423(8) 0.139(7) Uani 1 2 d S T P
H4 H 0.1768 0.5884 0.0753 0.166 Uiso 1 2 calc R U P
O4 O 0.0000 0.5647(10) 0.0000 0.110(9) Uani 0.5 4 d S T P
C7 C 0.1440(4) 0.5343(4) 0.2381(7) 0.116(4) Uani 1 1 d . . .
H7 H 0.1323 0.5032 0.2184 0.139 Uiso 1 1 calc R U .
C6 C 0.1254(5) 0.5627(2) 0.2075(9) 0.087(5) Uani 1 2 d S T P
C9 C 0.1964(4) 0.5982(2) 0.3250(7) 0.073(4) Uani 1 2 d S T P
C10 C 0.2371(4) 0.6185(2) 0.3899(7) 0.061(4) Uani 1 2 d S T P
C8 C 0.1784(4) 0.5512(4) 0.2956(7) 0.107(4) Uani 1 1 d . . .
H8 H 0.1901 0.5318 0.3154 0.129 Uiso 1 1 calc R U .

loop_
_atom_site_aniso_label
_atom_site_aniso_U_11
_atom_site_aniso_U_22
_atom_site_aniso_U_33
_atom_site_aniso_U_23
_atom_site_aniso_U_13
_atom_site_aniso_U_12
Ni1 0.0530(19) 0.0530(19) 0.042(2) 0.000 0.000 0.0256(15)
O1 0.103(7) 0.103(7) 0.137(13) 0.000 0.000 0.067(8)
C1 0.040(10) 0.175(13) 0.026(11) -0.005(4) -0.010(8) 0.020(5)
N1 0.060(10) 0.129(11) 0.055(12) 0.000 0.000 0.030(5)
Co1 0.040(3) 0.125(3) 0.040(3) 0.000 0.000 0.0198(14)
Co2 0.0530(19) 0.0530(19) 0.042(2) 0.000 0.000 0.0256(15)
O3 0.027(5) 0.027(5) 0.011(8) 0.000 0.000 0.014(3)
C3 0.048(12) 0.155(12) 0.036(12) 0.006(4) 0.013(8) 0.024(6)
N2 0.029(9) 0.138(11) 0.046(10) 0.000 0.000 0.015(5)
O2 0.079(4) 0.072(4) 0.071(5) -0.019(4) -0.030(4) 0.033(4)
C2 0.054(10) 0.138(10) 0.044(11) -0.008(6) -0.016(12) 0.027(5)
C5 0.068(9) 0.169(13) 0.047(10) -0.001(4) -0.002(8) 0.034(4)
C4 0.042(10) 0.247(16) 0.059(10) 0.000(4) -0.001(8) 0.021(5)
O4 0.089(19) 0.15(2) 0.076(19) 0.000 0.000 0.044(9)
C7 0.104(9) 0.114(10) 0.099(10) -0.036(8) -0.068(9) 0.031(8)
C6 0.045(9) 0.141(12) 0.042(10) -0.006(4) -0.012(9) 0.022(5)
C9 0.052(9) 0.109(9) 0.038(8) -0.004(4) -0.008(8) 0.026(4)
C10 0.042(8) 0.091(9) 0.035(8) -0.002(4) -0.004(7) 0.021(4)
C8 0.118(8) 0.093(8) 0.107(9) -0.037(8) -0.065(9) 0.049(7)

loop_
_atom_type_symbol
_atom_type_description
_atom_type_scat_dispersion_real
_atom_type_scat_dispersion_imag
_atom_type_scat_source
C C 0.0181 0.0091 'International Tables Vol C Tables 4.2.6.8 and 6.1.1.4'
H H 0.0000 0.0000 'International Tables Vol C Tables 4.2.6.8 and 6.1.1.4'
N N 0.0311 0.0180 'International Tables Vol C Tables 4.2.6.8 and 6.1.1.4'
O O 0.0492 0.0322 'International Tables Vol C Tables 4.2.6.8 and 6.1.1.4'
Co Co -2.3653 3.6143 'International Tables Vol C Tables 4.2.6.8 and 6.1.1.4'
Ni Ni -3.0029 0.5091 'International Tables Vol C Tables 4.2.6.8 and 6.1.1.4'

loop_
_geom_angle_atom_site_label_1
_geom_angle_atom_site_label_2
_geom_angle_atom_site_label_3
_geom_angle
_geom_angle_site_symmetry_1
_geom_angle_site_symmetry_3
O3 Ni1 O2 93.64(17) . 10_666
O3 Ni1 O2 93.64(17) . 16_556
O2 Ni1 O2 88.8(3) 10_666 16_556
O3 Ni1 O2 93.64(17) . 19_665
O2 Ni1 O2 90.8(3) 10_666 19_665
O2 Ni1 O2 172.7(3) 16_556 19_665
O3 Ni1 O2 93.64(17) . .
O2 Ni1 O2 172.7(3) 10_666 .
O2 Ni1 O2 90.8(3) 16_556 .
O2 Ni1 O2 88.8(3) 19_665 .
O3 Ni1 O1 180.00(7) . .
O2 Ni1 O1 86.36(17) 10_666 .
O2 Ni1 O1 86.36(17) 16_556 .
O2 Ni1 O1 86.36(17) 19_665 .
O2 Ni1 O1 86.36(17) . .
C2 C1 C4 125.1(12) . .
C2 C1 N1 124.6(12) . .
C4 C1 N1 110.3(13) . .
C1 N1 C1 104.8(15) . 16
C1 N1 Co1 127.6(7) . .
C1 N1 Co1 127.6(7) 16 .
N2 Co1 N2 180.0 . 13_565
N1 Co1 N1 180.0 13_565 .
N2 Co1 O4 90.0 . 13_565
N2 Co1 O4 90.0 13_565 13_565
N1 Co1 O4 89.996(2) 13_565 13_565
N1 Co1 O4 90.000(2) . 13_565
N2 Co1 O4 90.0 . .
N2 Co1 O4 90.0 13_565 .
N1 Co1 O4 90.004(2) 13_565 .
N1 Co1 O4 90.000(2) . .
O4 Co1 O4 180.0 13_565 .
Co2 O3 Co2 120.000(1) 3_565 2_665
Ni1 O3 Ni1 120.000(1) 3_565 2_665
Ni1 O3 Ni1 120.000(1) 3_565 .
Ni1 O3 Ni1 120.0 2_665 .
C5 C3 N2 112.1(12) . .
C5 C3 C2 122.7(13) . .
N2 C3 C2 125.2(12) . .
C3 N2 C3 102.5(14) 4_565 .
C3 N2 Co1 128.8(7) 4_565 .
C3 N2 Co1 128.8(7) . .
C10 O2 Ni1 132.0(7) . .
C1 C2 C3 123.8(13) . .
C1 C2 C6 117.5(12) . .
C3 C2 C6 118.7(13) . .
C5 C5 C3 106.7(8) 4_565 .
C5 C5 H5 126.7 4_565 .
C3 C5 H5 126.7 . .
C1 C4 C4 107.3(8) . 16
C1 C4 H4 126.3 . .
C4 C4 H4 126.3 16 .
C8 C7 C6 121.4(11) . .
C8 C7 H7 119.3 . .
C6 C7 H7 119.3 . .
C7 C6 C7 118.0(13) 21_565 .
C7 C6 C2 121.0(6) 21_565 .
C7 C6 C2 121.0(6) . .
C8 C9 C8 120.1(12) . 21_565
O2 C10 O2 130.2(11) . 21_565
O2 C10 C9 114.9(6) . .
O2 C10 C9 114.9(6) 21_565 .
C7 C8 C9 119.6(10) . .
C7 C8 H8 120.2 . .
C9 C8 H8 120.2 . .

loop_
_geom_bond_atom_site_label_1
_geom_bond_atom_site_label_2
_geom_bond_distance
_geom_bond_site_symmetry_2
Ni1 O3 2.000(2) .
Ni1 O2 2.049(7) 10_666
Ni1 O2 2.049(7) 16_556
Ni1 O2 2.049(7) 19_665
Ni1 O2 2.049(7) .
Ni1 O1 2.128(12) .
C1 C2 1.361(18) .
C1 C4 1.367(16) .
C1 N1 1.406(14) .
N1 C1 1.406(14) 16
N1 Co1 1.983(15) .
Co1 N2 1.930(16) .
Co1 N2 1.930(16) 13_565
Co1 N1 1.982(15) 13_565
Co1 O4 2.07(3) 13_565
Co1 O4 2.07(3) .
O3 Co2 2.000(2) 3_565
O3 Co2 2.000(2) 2_665
O3 Ni1 2.000(2) 3_565
O3 Ni1 2.000(2) 2_665
C3 C5 1.380(17) .
C3 N2 1.383(16) .
C3 C2 1.399(17) .
N2 C3 1.383(16) 4_565
O2 C10 1.244(7) .
C2 C6 1.490(18) .
C5 C5 1.37(3) 4_565
C5 H5 0.9300 .
C4 C4 1.42(3) 16
C4 H4 0.9300 .
C7 C8 1.353(14) .
C7 C6 1.406(12) .
C7 H7 0.9300 .
C6 C7 1.406(12) 21_565
C9 C8 1.402(10) .
C9 C8 1.402(10) 21_565
C9 C10 1.563(17) .
C10 O2 1.244(7) 21_565
C8 H8 0.9300 .

loop_
_geom_torsion_atom_site_label_1
_geom_torsion_atom_site_label_2
_geom_torsion_atom_site_label_3
_geom_torsion_atom_site_label_4
_geom_torsion
_geom_torsion_site_symmetry_1
_geom_torsion_site_symmetry_4
C4 C1 C2 C3 180.000(6) . .
C5 C3 C2 C1 180.000(5) . .
C2 C3 C5 C5 179.995(5) . 4_565
C8 C7 C6 C7 0(2) . 21_565
C8 C7 C6 C2 179.9(12) . .
C1 C2 C6 C7 89.7(11) . 21_565
C3 C2 C6 C7 -90.3(11) . 21_565
C1 C2 C6 C7 -89.7(11) . .
C3 C2 C6 C7 90.3(11) . .
Ni1 O2 C10 O2 -1.7(19) . 21_565
Ni1 O2 C10 C9 175.1(6) . .
C8 C9 C10 O2 -179.1(10) . .
C8 C9 C10 O2 1.7(15) 21_565 .
C8 C9 C10 O2 -1.7(16) . 21_565
C8 C9 C10 O2 179.1(10) 21_565 21_565
C6 C7 C8 C9 -0.5(19) . .
C8 C9 C8 C7 1(2) 21_565 .
C10 C9 C8 C7 -178.5(10) . .
